data_7001388
loop_
_publ_author_name
'Kabir, S. E.'
'Alam, J.'
'Ghosh, S.'
'Kundu, K.'
'Hogarth, G.'
'Tocher, D. A.'
'Hossain, G. M. G.'
'Roesky, H. W.'

_publ_section_title
;
 Synthesis, structure and reactivity of tetranuclear square-type
 complexes of rhenium and manganese bearing pyrimidine-2-thiolate
 (pymS) ligands: versatile and efficient precursors for mono- and
 polynuclear compounds containing M(CO)3 (M = Re, Mn) fragments
;
_journal_issue 23
_journal_name_full 'Dalton Transactions'
_journal_page_first 4458
_journal_page_last 4467
_journal_paper_doi 10.1039/b815337j
_journal_year 2009
_chemical_formula_moiety 'C28 H12 N8 O12 Re4 S4, C2 H6 O'
_chemical_formula_sum 'C30 H18 N8 O13 Re4 S4'
_chemical_formula_weight 1571.56
_chemical_name_systematic
;
?
;
_space_group_IT_number 14
_symmetry_cell_setting monoclinic
_symmetry_space_group_name_Hall '-P 2ybc'
_symmetry_space_group_name_H-M 'P 1 21/c 1'
_atom_sites_solution_hydrogens geom
_atom_sites_solution_primary direct
_atom_sites_solution_secondary difmap
_audit_creation_method SHELXL-97
_cell_angle_alpha 90.00
_cell_angle_beta 100.76(2)
_cell_angle_gamma 90.00
_cell_formula_units_Z 4
_cell_length_a 21.186(3)
_cell_length_b 15.700(6)
_cell_length_c 13.832(6)
_cell_measurement_reflns_used 9234
_cell_measurement_temperature 150(2)
_cell_measurement_theta_max 27.48
_cell_measurement_theta_min 2.91
_cell_volume 4520(3)
_computing_cell_refinement 'CAD4 Express (Enraf Nonius, 1994)'
_computing_data_collection 'CAD4 Express (Enraf Nonius, 1994)'
_computing_data_reduction 'CAD4 Express (Enraf Nonius, 1994)'
_computing_molecular_graphics 'Ortep-3 for Windows (Farrugia, 1997)'
_computing_publication_material 'WinGX publication routines (Farrugia, 1999)'
_computing_structure_refinement 'SHELXL-97 (Sheldrick, 1997)'
_computing_structure_solution 'SHELXS-97 (Sheldrick, 1990)'
_diffrn_ambient_temperature 150(2)
_diffrn_measured_fraction_theta_full 0.995
_diffrn_measured_fraction_theta_max 0.995
_diffrn_measurement_device_type 'Enraf-Nonius CAD4'
_diffrn_measurement_method 'omega scans'
_diffrn_radiation_monochromator graphite
_diffrn_radiation_source 'fine-focus sealed tube'
_diffrn_radiation_type MoK\a
_diffrn_radiation_wavelength 0.71073
_diffrn_reflns_av_R_equivalents 0.0739
_diffrn_reflns_av_sigmaI/netI 0.0943
_diffrn_reflns_limit_h_max 0
_diffrn_reflns_limit_h_min -26
_diffrn_reflns_limit_k_max 19
_diffrn_reflns_limit_k_min -19
_diffrn_reflns_limit_l_max 17
_diffrn_reflns_limit_l_min -16
_diffrn_reflns_number 18556
_diffrn_reflns_theta_full 26.41
_diffrn_reflns_theta_max 26.41
_diffrn_reflns_theta_min 1.96
_diffrn_standards_decay_% 0
_exptl_absorpt_coefficient_mu 10.926
_exptl_absorpt_correction_T_max 0.2186
_exptl_absorpt_correction_T_min 0.1381
_exptl_absorpt_correction_type psi-scan
_exptl_absorpt_process_details
;
[North et al. (1968) Acta. Cryst. A24, 351]
;
_exptl_crystal_colour Red
_exptl_crystal_density_diffrn 2.309
_exptl_crystal_density_method 'not measured'
_exptl_crystal_description Block
_exptl_crystal_F_000 2888
_exptl_crystal_size_max 0.30
_exptl_crystal_size_mid 0.25
_exptl_crystal_size_min 0.20
_refine_diff_density_max 2.174
_refine_diff_density_min -1.221
_refine_diff_density_rms 0.243
_refine_ls_extinction_method none
_refine_ls_goodness_of_fit_ref 1.016
_refine_ls_hydrogen_treatment constr
_refine_ls_matrix_type full
_refine_ls_number_parameters 537
_refine_ls_number_reflns 9234
_refine_ls_number_restraints 0
_refine_ls_restrained_S_all 1.016
_refine_ls_R_factor_all 0.1056
_refine_ls_R_factor_gt 0.0387
_refine_ls_shift/su_max 0.001
_refine_ls_shift/su_mean 0.000
_refine_ls_structure_factor_coef Fsqd
_refine_ls_weighting_details 'calc w=1/[\s^2^(Fo^2^)+(0.0549P)^2^+1.2059P] where P=(Fo^2^+2Fc^2^)/3'
_refine_ls_weighting_scheme calc
_refine_ls_wR_factor_gt 0.0924
_refine_ls_wR_factor_ref 0.1105
_reflns_number_gt 5587
_reflns_number_total 9234
_reflns_threshold_expression >2sigma(I)
_cod_data_source_file b815337j.txt
_cod_data_source_block comp1
_cod_depositor_comments
;
The following automatic conversions were performed:
'_symmetry_cell_setting' value 'Monoclinic' changed to 'monoclinic'
according to '/home/saulius/struct/CIF-dictionaries/cif_core.dic'
dictionary named 'cif_core.dic' version 2.4.1 from 2010-06-29.

Automatic conversion script
Id: cif_fix_enum 1527 2010-12-29 10:47:43Z saulius 
;
_cod_original_sg_symbol_H-M 'P 21/c'
_cod_database_code 7001388

loop_
_symmetry_equiv_pos_as_xyz
'x, y, z'
'-x, y+1/2, -z+1/2'
'-x, -y, -z'
'x, -y-1/2, z-1/2'

loop_
_atom_site_label
_atom_site_type_symbol
_atom_site_fract_x
_atom_site_fract_y
_atom_site_fract_z
_atom_site_U_iso_or_equiv
_atom_site_adp_type
_atom_site_occupancy
_atom_site_symmetry_multiplicity
_atom_site_calc_flag
_atom_site_refinement_flags
_atom_site_disorder_assembly
_atom_site_disorder_group
Re1 Re 0.10893(2) 0.43595(3) 0.24386(3) 0.02959(12) Uani 1 1 d . . .
Re2 Re 0.33133(2) 0.28951(3) 0.10721(3) 0.03667(13) Uani 1 1 d . . .
Re3 Re 0.39513(2) 0.63132(3) -0.01316(4) 0.03318(13) Uani 1 1 d . . .
Re4 Re 0.14139(2) 0.75469(3) 0.03437(3) 0.02935(12) Uani 1 1 d . . .
S1 S 0.21867(14) 0.3669(2) 0.2583(2) 0.0371(7) Uani 1 1 d . . .
S2 S 0.35823(16) 0.40413(19) -0.0075(2) 0.0391(7) Uani 1 1 d . . .
S3 S 0.31484(13) 0.72054(19) 0.0549(2) 0.0369(7) Uani 1 1 d . . .
S4 S 0.08632(13) 0.61690(19) 0.0688(2) 0.0362(7) Uani 1 1 d . . .
O1 O -0.0285(4) 0.4996(7) 0.1720(7) 0.063(3) Uani 1 1 d . . .
O2 O 0.0933(6) 0.4952(7) 0.4482(7) 0.081(4) Uani 1 1 d . . .
O3 O 0.0524(5) 0.2640(6) 0.2852(8) 0.071(3) Uani 1 1 d . . .
O4 O 0.3075(5) 0.1803(7) 0.2788(8) 0.076(3) Uani 1 1 d . . .
O5 O 0.2936(8) 0.1351(8) -0.0282(9) 0.123(6) Uani 1 1 d . . .
O6 O 0.4671(5) 0.2171(8) 0.1497(11) 0.102(4) Uani 1 1 d . . .
O7 O 0.4714(4) 0.5137(6) -0.1241(6) 0.055(3) Uani 1 1 d . . .
O8 O 0.5218(5) 0.7049(7) 0.0967(8) 0.077(3) Uani 1 1 d . . .
O9 O 0.3927(5) 0.7543(8) -0.1790(10) 0.094(4) Uani 1 1 d . . .
O10 O 0.2265(5) 0.9129(6) 0.0509(8) 0.062(3) Uani 1 1 d . . .
O11 O 0.0729(5) 0.8190(6) -0.1678(8) 0.068(3) Uani 1 1 d . . .
O12 O 0.0573(5) 0.8657(7) 0.1374(9) 0.082(4) Uani 1 1 d . . .
N1 N 0.1355(4) 0.4017(6) 0.1045(6) 0.030(2) Uani 1 1 d . . .
N2 N 0.2317(4) 0.3437(6) 0.0674(6) 0.033(2) Uani 1 1 d . . .
N3 N 0.3600(4) 0.4115(6) 0.1771(6) 0.034(2) Uani 1 1 d . . .
N4 N 0.3865(4) 0.5426(6) 0.1087(6) 0.033(2) Uani 1 1 d . . .
N5 N 0.2946(4) 0.6030(6) -0.0721(6) 0.029(2) Uani 1 1 d . . .
N6 N 0.1983(4) 0.6667(5) -0.0437(7) 0.028(2) Uani 1 1 d . . .
N7 N 0.1856(4) 0.6884(5) 0.1682(6) 0.027(2) Uani 1 1 d . . .
N8 N 0.1632(4) 0.5555(6) 0.2349(6) 0.029(2) Uani 1 1 d . . .
C1 C 0.0249(6) 0.4794(8) 0.2003(9) 0.044(3) Uani 1 1 d . . .
C2 C 0.0986(6) 0.4698(9) 0.3732(10) 0.049(4) Uani 1 1 d . . .
C3 C 0.0728(6) 0.3281(9) 0.2659(9) 0.047(3) Uani 1 1 d . . .
C4 C 0.3138(6) 0.2197(9) 0.2137(10) 0.052(4) Uani 1 1 d . . .
C5 C 0.3069(9) 0.1930(10) 0.0208(11) 0.071(5) Uani 1 1 d . . .
C6 C 0.4164(7) 0.2469(10) 0.1334(10) 0.059(4) Uani 1 1 d . . .
C7 C 0.4421(6) 0.5544(8) -0.0805(9) 0.044(3) Uani 1 1 d . . .
C8 C 0.4747(6) 0.6737(8) 0.0559(11) 0.049(3) Uani 1 1 d . . .
C9 C 0.3953(6) 0.7086(8) -0.1152(10) 0.048(3) Uani 1 1 d . . .
C10 C 0.1960(6) 0.8513(8) 0.0420(8) 0.037(3) Uani 1 1 d . . .
C11 C 0.0978(6) 0.7941(8) -0.0898(9) 0.042(3) Uani 1 1 d . . .
C12 C 0.0883(6) 0.8238(8) 0.0979(10) 0.048(3) Uani 1 1 d . . .
C13 C 0.1096(5) 0.4029(7) 0.0094(8) 0.036(3) Uani 1 1 d . . .
H13 H 0.0666 0.4217 -0.0113 0.043 Uiso 1 1 calc R . .
C14 C 0.1449(6) 0.3771(7) -0.0593(8) 0.041(3) Uani 1 1 d . . .
H14 H 0.1272 0.3795 -0.1276 0.049 Uiso 1 1 calc R . .
C15 C 0.2045(6) 0.3488(7) -0.0281(8) 0.038(3) Uani 1 1 d . . .
H15 H 0.2289 0.3313 -0.0757 0.046 Uiso 1 1 calc R . .
C16 C 0.1964(5) 0.3690(7) 0.1332(8) 0.030(2) Uani 1 1 d . . .
C17 C 0.3718(6) 0.4422(8) 0.2664(8) 0.040(3) Uani 1 1 d . . .
H17 H 0.3665 0.4074 0.3206 0.048 Uiso 1 1 calc R . .
C18 C 0.3919(6) 0.5255(9) 0.2814(9) 0.051(4) Uani 1 1 d . . .
H18 H 0.4012 0.5493 0.3457 0.061 Uiso 1 1 calc R . .
C19 C 0.3981(6) 0.5724(8) 0.2009(9) 0.044(3) Uani 1 1 d . . .
H19 H 0.4114 0.6300 0.2109 0.053 Uiso 1 1 calc R . .
C20 C 0.3689(5) 0.4613(7) 0.0976(8) 0.032(3) Uani 1 1 d . . .
C21 C 0.2613(6) 0.5558(8) -0.1426(9) 0.044(3) Uani 1 1 d . . .
H21 H 0.2835 0.5169 -0.1769 0.053 Uiso 1 1 calc R . .
C22 C 0.1962(6) 0.5611(7) -0.1678(9) 0.041(3) Uani 1 1 d . . .
H22 H 0.1724 0.5278 -0.2193 0.049 Uiso 1 1 calc R . .
C23 C 0.1675(6) 0.6168(8) -0.1151(9) 0.041(3) Uani 1 1 d . . .
H23 H 0.1220 0.6206 -0.1301 0.049 Uiso 1 1 calc R . .
C24 C 0.2623(5) 0.6590(7) -0.0262(8) 0.030(2) Uani 1 1 d . . .
C25 C 0.2342(5) 0.7021(7) 0.2417(8) 0.032(3) Uani 1 1 d . . .
H25 H 0.2584 0.7531 0.2436 0.038 Uiso 1 1 calc R . .
C26 C 0.2497(6) 0.6436(8) 0.3145(8) 0.039(3) Uani 1 1 d . . .
H26 H 0.2838 0.6530 0.3686 0.047 Uiso 1 1 calc R . .
C27 C 0.2140(5) 0.5705(7) 0.3067(7) 0.033(3) Uani 1 1 d . . .
H27 H 0.2259 0.5277 0.3552 0.039 Uiso 1 1 calc R . .
C28 C 0.1492(5) 0.6166(7) 0.1663(8) 0.031(3) Uani 1 1 d . . .
O1S O 0.452(2) 0.602(3) 0.615(3) 0.081(13) Uiso 0.25 1 d P . .
O1S' O 0.3737(19) 0.507(2) 0.649(3) 0.064(11) Uiso 0.25 1 d P . .
C1S C 0.411(2) 0.552(3) 0.588(3) 0.093(12) Uiso 0.50 1 d P . .
C2S C 0.375(2) 0.546(2) 0.509(3) 0.095(12) Uiso 0.50 1 d P . .
O2S O 0.150(2) 0.415(3) 0.679(4) 0.077(13) Uiso 0.25 1 d P . .
O2S' O 0.099(3) 0.396(3) 0.647(4) 0.091(15) Uiso 0.25 1 d P . .
C3S C 0.136(2) 0.371(3) 0.632(3) 0.096(13) Uiso 0.50 1 d P . .
C4S C 0.0862(17) 0.322(2) 0.575(3) 0.081(10) Uiso 0.50 1 d P . .

loop_
_atom_site_aniso_label
_atom_site_aniso_U_11
_atom_site_aniso_U_22
_atom_site_aniso_U_33
_atom_site_aniso_U_23
_atom_site_aniso_U_13
_atom_site_aniso_U_12
Re1 0.0255(2) 0.0391(3) 0.0236(2) 0.0043(2) 0.00290(18) -0.0023(2)
Re2 0.0415(3) 0.0435(3) 0.0252(2) 0.0061(2) 0.0067(2) 0.0134(2)
Re3 0.0246(2) 0.0416(3) 0.0353(3) 0.0069(2) 0.0108(2) 0.0104(2)
Re4 0.0216(2) 0.0338(2) 0.0337(3) 0.0050(2) 0.00819(19) 0.00257(19)
S1 0.0353(16) 0.0544(18) 0.0203(14) 0.0062(14) 0.0020(12) 0.0083(14)
S2 0.055(2) 0.0436(17) 0.0222(15) 0.0010(13) 0.0151(14) 0.0085(15)
S3 0.0216(14) 0.0405(16) 0.0483(19) -0.0072(14) 0.0055(13) 0.0030(12)
S4 0.0253(14) 0.0484(18) 0.0326(16) 0.0103(14) -0.0003(13) -0.0054(13)
O1 0.023(5) 0.103(8) 0.062(7) 0.030(6) 0.004(5) 0.011(5)
O2 0.122(10) 0.088(8) 0.039(6) 0.000(6) 0.036(7) -0.024(7)
O3 0.081(8) 0.048(6) 0.086(8) 0.008(6) 0.022(6) -0.013(5)
O4 0.085(8) 0.082(7) 0.061(7) 0.053(6) 0.016(6) 0.023(6)
O5 0.224(17) 0.072(8) 0.056(8) -0.038(7) -0.016(9) 0.031(9)
O6 0.041(7) 0.120(10) 0.146(13) 0.026(9) 0.020(7) 0.030(7)
O7 0.053(6) 0.078(6) 0.039(5) 0.003(5) 0.023(5) 0.036(5)
O8 0.044(6) 0.105(9) 0.082(8) -0.017(7) 0.011(6) -0.001(6)
O9 0.059(7) 0.116(10) 0.113(10) 0.069(9) 0.030(7) 0.018(7)
O10 0.058(6) 0.047(6) 0.082(8) -0.003(5) 0.016(6) -0.013(5)
O11 0.059(6) 0.076(7) 0.061(7) 0.019(6) -0.015(5) -0.013(5)
O12 0.071(7) 0.079(8) 0.110(10) -0.007(7) 0.051(7) 0.024(6)
N1 0.030(5) 0.037(5) 0.024(5) 0.009(4) 0.004(4) 0.007(4)
N2 0.036(5) 0.040(5) 0.024(5) -0.001(4) 0.007(4) 0.003(4)
N3 0.028(5) 0.051(6) 0.022(5) 0.001(4) 0.006(4) 0.005(4)
N4 0.027(5) 0.045(6) 0.026(5) -0.002(4) 0.003(4) 0.006(4)
N5 0.026(5) 0.038(5) 0.024(5) 0.008(4) 0.006(4) 0.006(4)
N6 0.025(5) 0.024(5) 0.032(5) -0.004(4) 0.000(4) -0.003(4)
N7 0.022(5) 0.028(5) 0.031(5) 0.004(4) 0.005(4) 0.000(4)
N8 0.022(5) 0.040(5) 0.026(5) 0.003(4) 0.005(4) 0.000(4)
C1 0.039(8) 0.057(8) 0.038(7) 0.013(6) 0.015(6) -0.002(6)
C2 0.058(9) 0.058(8) 0.033(7) 0.018(7) 0.011(7) -0.024(7)
C3 0.043(8) 0.053(8) 0.041(8) 0.021(7) 0.001(6) 0.013(7)
C4 0.044(8) 0.053(8) 0.048(8) 0.020(7) -0.016(7) 0.019(6)
C5 0.115(14) 0.064(10) 0.031(8) 0.026(8) 0.004(9) 0.045(10)
C6 0.054(9) 0.077(10) 0.046(9) 0.007(8) 0.011(7) 0.011(8)
C7 0.031(7) 0.063(8) 0.036(7) 0.007(7) 0.004(6) 0.016(6)
C8 0.026(7) 0.059(8) 0.063(9) 0.008(7) 0.013(7) 0.010(6)
C9 0.038(7) 0.050(8) 0.059(9) 0.020(7) 0.021(7) 0.014(6)
C10 0.037(7) 0.046(7) 0.030(7) 0.007(6) 0.010(5) 0.006(6)
C11 0.028(6) 0.054(8) 0.040(8) 0.010(6) -0.002(6) -0.013(6)
C12 0.047(8) 0.049(8) 0.053(9) 0.013(7) 0.022(7) 0.004(7)
C13 0.030(6) 0.049(7) 0.024(6) 0.002(6) -0.007(5) -0.005(5)
C14 0.059(8) 0.043(7) 0.014(5) 0.006(5) -0.010(6) 0.013(6)
C15 0.055(8) 0.037(7) 0.017(6) 0.010(5) -0.009(5) 0.016(6)
C16 0.032(6) 0.028(6) 0.031(6) -0.004(5) 0.004(5) 0.000(5)
C17 0.045(7) 0.058(8) 0.017(6) 0.001(6) 0.005(5) 0.003(6)
C18 0.059(9) 0.071(10) 0.024(7) -0.010(7) 0.015(6) 0.003(8)
C19 0.038(7) 0.053(8) 0.043(8) -0.022(6) 0.014(6) 0.003(6)
C20 0.030(6) 0.044(7) 0.023(6) -0.008(5) 0.007(5) 0.019(5)
C21 0.050(8) 0.056(8) 0.027(6) 0.011(6) 0.012(6) 0.018(7)
C22 0.050(8) 0.038(7) 0.033(7) -0.012(6) 0.003(6) -0.005(6)
C23 0.028(6) 0.053(8) 0.041(7) 0.003(6) 0.002(6) 0.004(6)
C24 0.025(6) 0.041(7) 0.022(6) 0.007(5) 0.003(5) 0.001(5)
C25 0.024(6) 0.047(7) 0.026(6) -0.007(5) 0.006(5) -0.008(5)
C26 0.039(7) 0.060(8) 0.016(6) -0.005(6) 0.000(5) -0.007(6)
C27 0.036(6) 0.043(7) 0.017(5) 0.006(5) -0.003(5) -0.004(5)
C28 0.033(6) 0.038(7) 0.022(6) 0.001(5) 0.008(5) -0.002(5)

loop_
_atom_type_symbol
_atom_type_description
_atom_type_scat_dispersion_real
_atom_type_scat_dispersion_imag
_atom_type_scat_source
C C 0.0033 0.0016 'International Tables Vol C Tables 4.2.6.8 and 6.1.1.4'
H H 0.0000 0.0000 'International Tables Vol C Tables 4.2.6.8 and 6.1.1.4'
N N 0.0061 0.0033 'International Tables Vol C Tables 4.2.6.8 and 6.1.1.4'
O O 0.0106 0.0060 'International Tables Vol C Tables 4.2.6.8 and 6.1.1.4'
S S 0.1246 0.1234 'International Tables Vol C Tables 4.2.6.8 and 6.1.1.4'
Re Re -1.0185 7.2310 'International Tables Vol C Tables 4.2.6.8 and 6.1.1.4'

loop_
_geom_angle_atom_site_label_1
_geom_angle_atom_site_label_2
_geom_angle_atom_site_label_3
_geom_angle
_geom_angle_site_symmetry_1
_geom_angle_site_symmetry_3
_geom_angle_publ_flag
C1 Re1 C3 89.4(5) . . ?
C1 Re1 C2 86.2(6) . . ?
C3 Re1 C2 88.7(5) . . ?
C1 Re1 N1 101.0(4) . . ?
C3 Re1 N1 95.8(5) . . ?
C2 Re1 N1 171.6(5) . . ?
C1 Re1 N8 98.3(4) . . ?
C3 Re1 N8 171.5(4) . . ?
C2 Re1 N8 88.2(4) . . ?
N1 Re1 N8 86.4(3) . . ?
C1 Re1 S1 165.9(4) . . ?
C3 Re1 S1 89.8(4) . . ?
C2 Re1 S1 107.9(4) . . ?
N1 Re1 S1 65.1(2) . . ?
N8 Re1 S1 83.6(2) . . ?
C6 Re2 C4 88.0(6) . . ?
C6 Re2 C5 88.7(7) . . ?
C4 Re2 C5 87.7(6) . . ?
C6 Re2 N3 92.8(5) . . ?
C4 Re2 N3 103.8(5) . . ?
C5 Re2 N3 168.5(5) . . ?
C6 Re2 N2 176.4(5) . . ?
C4 Re2 N2 95.5(4) . . ?
C5 Re2 N2 90.8(5) . . ?
N3 Re2 N2 86.9(3) . . ?
C6 Re2 S2 93.1(4) . . ?
C4 Re2 S2 168.7(4) . . ?
C5 Re2 S2 103.5(4) . . ?
N3 Re2 S2 65.0(2) . . ?
N2 Re2 S2 83.6(2) . . ?
C9 Re3 C8 91.5(6) . . ?
C9 Re3 C7 88.1(5) . . ?
C8 Re3 C7 88.5(5) . . ?
C9 Re3 N5 89.4(5) . . ?
C8 Re3 N5 167.1(5) . . ?
C7 Re3 N5 104.4(4) . . ?
C9 Re3 N4 175.1(4) . . ?
C8 Re3 N4 91.6(5) . . ?
C7 Re3 N4 95.6(4) . . ?
N5 Re3 N4 86.7(3) . . ?
C9 Re3 S3 91.0(4) . . ?
C8 Re3 S3 102.4(4) . . ?
C7 Re3 S3 169.1(4) . . ?
N5 Re3 S3 64.7(2) . . ?
N4 Re3 S3 84.7(2) . . ?
C12 Re4 C11 90.1(6) . . ?
C12 Re4 C10 85.7(5) . . ?
C11 Re4 C10 88.7(5) . . ?
C12 Re4 N7 94.5(5) . . ?
C11 Re4 N7 170.4(4) . . ?
C10 Re4 N7 100.0(4) . . ?
C12 Re4 N6 176.0(5) . . ?
C11 Re4 N6 88.8(5) . . ?
C10 Re4 N6 98.2(4) . . ?
N7 Re4 N6 86.0(3) . . ?
C12 Re4 S4 93.9(4) . . ?
C11 Re4 S4 106.5(4) . . ?
C10 Re4 S4 164.7(3) . . ?
N7 Re4 S4 64.8(2) . . ?
N6 Re4 S4 82.7(2) . . ?
C16 S1 Re1 80.6(4) . . ?
C20 S2 Re2 81.3(4) . . ?
C24 S3 Re3 81.1(4) . . ?
C28 S4 Re4 80.4(4) . . ?
C13 N1 C16 119.0(10) . . ?
C13 N1 Re1 138.3(8) . . ?
C16 N1 Re1 102.7(6) . . ?
C16 N2 C15 117.3(10) . . ?
C16 N2 Re2 124.3(7) . . ?
C15 N2 Re2 118.4(8) . . ?
C17 N3 C20 120.7(10) . . ?
C17 N3 Re2 137.1(8) . . ?
C20 N3 Re2 102.2(7) . . ?
C20 N4 C19 116.3(10) . . ?
C20 N4 Re3 125.0(7) . . ?
C19 N4 Re3 118.6(8) . . ?
C21 N5 C24 117.9(10) . . ?
C21 N5 Re3 137.8(8) . . ?
C24 N5 Re3 103.7(7) . . ?
C23 N6 C24 114.9(9) . . ?
C23 N6 Re4 119.1(7) . . ?
C24 N6 Re4 126.0(7) . . ?
C25 N7 C28 120.4(9) . . ?
C25 N7 Re4 136.5(7) . . ?
C28 N7 Re4 103.1(7) . . ?
C27 N8 C28 116.1(9) . . ?
C27 N8 Re1 117.4(7) . . ?
C28 N8 Re1 126.5(7) . . ?
O1 C1 Re1 174.6(12) . . ?
O2 C2 Re1 175.6(11) . . ?
O3 C3 Re1 175.8(12) . . ?
O4 C4 Re2 175.5(13) . . ?
O5 C5 Re2 178.2(13) . . ?
O6 C6 Re2 176.7(14) . . ?
O7 C7 Re3 175.0(12) . . ?
O8 C8 Re3 175.5(12) . . ?
O9 C9 Re3 176.8(13) . . ?
O10 C10 Re4 175.1(11) . . ?
O11 C11 Re4 177.6(11) . . ?
O12 C12 Re4 178.8(14) . . ?
N1 C13 C14 120.1(10) . . ?
N1 C13 H13 119.9 . . ?
C14 C13 H13 119.9 . . ?
C15 C14 C13 118.6(10) . . ?
C15 C14 H14 120.7 . . ?
C13 C14 H14 120.7 . . ?
C14 C15 N2 123.1(11) . . ?
C14 C15 H15 118.4 . . ?
N2 C15 H15 118.4 . . ?
N2 C16 N1 121.7(10) . . ?
N2 C16 S1 126.8(8) . . ?
N1 C16 S1 111.5(8) . . ?
N3 C17 C18 119.5(11) . . ?
N3 C17 H17 120.3 . . ?
C18 C17 H17 120.3 . . ?
C19 C18 C17 117.6(12) . . ?
C19 C18 H18 121.2 . . ?
C17 C18 H18 121.2 . . ?
N4 C19 C18 124.2(12) . . ?
N4 C19 H19 117.9 . . ?
C18 C19 H19 117.9 . . ?
N4 C20 N3 121.6(9) . . ?
N4 C20 S2 126.9(9) . . ?
N3 C20 S2 111.5(8) . . ?
N5 C21 C22 122.1(11) . . ?
N5 C21 H21 119.0 . . ?
C22 C21 H21 119.0 . . ?
C23 C22 C21 115.9(11) . . ?
C23 C22 H22 122.0 . . ?
C21 C22 H22 122.0 . . ?
N6 C23 C22 124.9(11) . . ?
N6 C23 H23 117.6 . . ?
C22 C23 H23 117.6 . . ?
N6 C24 N5 124.2(10) . . ?
N6 C24 S3 125.3(8) . . ?
N5 C24 S3 110.5(8) . . ?
N7 C25 C26 120.4(10) . . ?
N7 C25 H25 119.8 . . ?
C26 C25 H25 119.8 . . ?
C25 C26 C27 117.2(10) . . ?
C25 C26 H26 121.4 . . ?
C27 C26 H26 121.4 . . ?
N8 C27 C26 124.1(10) . . ?
N8 C27 H27 118.0 . . ?
C26 C27 H27 118.0 . . ?
N8 C28 N7 121.7(10) . . ?
N8 C28 S4 126.7(8) . . ?
N7 C28 S4 111.6(8) . . ?
O1S C1S C2S 130(5) . . ?
O1S C1S O1S' 126(5) . . ?
C2S C1S O1S' 100(4) . . ?
C3S O2S O2S' 52(4) . . ?
C3S O2S' O2S 55(4) . . ?
C3S O2S' C4S 65(5) . . ?
O2S O2S' C4S 119(5) . . ?
O2S' C3S O2S 73(5) . . ?
O2S' C3S C4S 78(5) . . ?
O2S C3S C4S 151(6) . . ?
C3S C4S O2S' 37(2) . . ?

loop_
_geom_bond_atom_site_label_1
_geom_bond_atom_site_label_2
_geom_bond_distance
_geom_bond_site_symmetry_2
_geom_bond_publ_flag
Re1 C1 1.896(13) . ?
Re1 C3 1.907(14) . ?
Re1 C2 1.918(14) . ?
Re1 N1 2.175(9) . ?
Re1 N8 2.217(9) . ?
Re1 S1 2.539(3) . ?
Re2 C6 1.893(15) . ?
Re2 C4 1.927(14) . ?
Re2 C5 1.939(18) . ?
Re2 N3 2.179(9) . ?
Re2 N2 2.246(9) . ?
Re2 S2 2.533(3) . ?
Re3 C9 1.862(13) . ?
Re3 C8 1.895(14) . ?
Re3 C7 1.913(13) . ?
Re3 N5 2.180(9) . ?
Re3 N4 2.220(9) . ?
Re3 S3 2.518(3) . ?
Re4 C12 1.892(14) . ?
Re4 C11 1.896(13) . ?
Re4 C10 1.899(13) . ?
Re4 N7 2.177(8) . ?
Re4 N6 2.239(9) . ?
Re4 S4 2.545(3) . ?
S1 C16 1.706(11) . ?
S2 C20 1.686(11) . ?
S3 C24 1.722(11) . ?
S4 C28 1.709(11) . ?
O1 C1 1.169(14) . ?
O2 C2 1.136(15) . ?
O3 C3 1.146(14) . ?
O4 C4 1.120(15) . ?
O5 C5 1.137(18) . ?
O6 C6 1.154(16) . ?
O7 C7 1.140(13) . ?
O8 C8 1.161(15) . ?
O9 C9 1.131(15) . ?
O10 C10 1.156(14) . ?
O11 C11 1.175(14) . ?
O12 C12 1.139(15) . ?
N1 C13 1.327(13) . ?
N1 C16 1.376(13) . ?
N2 C16 1.342(13) . ?
N2 C15 1.342(13) . ?
N3 C17 1.306(14) . ?
N3 C20 1.391(14) . ?
N4 C20 1.332(14) . ?
N4 C19 1.337(14) . ?
N5 C21 1.319(15) . ?
N5 C24 1.345(13) . ?
N6 C23 1.332(14) . ?
N6 C24 1.336(13) . ?
N7 C25 1.323(13) . ?
N7 C28 1.363(13) . ?
N8 C27 1.342(13) . ?
N8 C28 1.343(13) . ?
C13 C14 1.377(16) . ?
C13 H13 0.9500 . ?
C14 C15 1.332(16) . ?
C14 H14 0.9500 . ?
C15 H15 0.9500 . ?
C17 C18 1.380(17) . ?
C17 H17 0.9500 . ?
C18 C19 1.361(17) . ?
C18 H18 0.9500 . ?
C19 H19 0.9500 . ?
C21 C22 1.361(16) . ?
C21 H21 0.9500 . ?
C22 C23 1.354(16) . ?
C22 H22 0.9500 . ?
C23 H23 0.9500 . ?
C25 C26 1.357(15) . ?
C25 H25 0.9500 . ?
C26 C27 1.366(15) . ?
C26 H26 0.9500 . ?
C27 H27 0.9500 . ?
O1S C1S 1.17(5) . ?
O1S' C1S 1.45(5) . ?
C1S C2S 1.21(5) . ?
O2S C3S 0.97(5) . ?
O2S O2S' 1.13(6) . ?
O2S' C3S 0.94(6) . ?
O2S' C4S 1.53(6) . ?
C3S C4S 1.41(5) . ?
